data_7055731
loop_
_publ_author_name
'Liu, Mei-Jiao'
'Hu, Kong-Qiu'
'Liu, Cai-Ming'
'Cui, Ai-Li'
'Kou, Hui-Zhong'

_publ_section_title
;
 Ligand-directed assembly of trinuclear and one-dimensional
 heterotrimetallic CuIILnIIIFeIIIcomplexes: unusual antiferromagnetic
 CuIIFeIIIcoupling via cyano bridges
;
_journal_issue 10
_journal_name_full 'New J. Chem.'
_journal_page_first 8643
_journal_paper_doi 10.1039/C6NJ01887D
_journal_volume 40
_journal_year 2016
_chemical_formula_moiety 'C25 H26 Cu Fe N8 O7.54 Tb, 1.46(O), 2(H2 O)'
_chemical_formula_sum 'C25 H34 Cu Fe N8 O11 Tb'
_chemical_formula_weight 900.91
_chemical_name_systematic
;
 ? 
;
_space_group_crystal_system monoclinic
_space_group_IT_number 14
_space_group_name_Hall '-P 2ybc'
_space_group_name_H-M_alt 'P 1 21/c 1'
_symmetry_space_group_name_Hall '-P 2ybc'
_symmetry_space_group_name_H-M 'P 1 21/c 1'
_atom_sites_solution_hydrogens mixed
_audit_creation_date 2016-08-10
_audit_creation_method
;
Olex2 1.2
(compiled 2016.02.19 svn.r3266 for OlexSys, GUI svn.r5155)
;
_audit_update_record
;
2016-08-12 deposited with the CCDC.
2016-08-22 downloaded from the CCDC.
;
_cell_angle_alpha 90
_cell_angle_beta 105.12(3)
_cell_angle_gamma 90
_cell_formula_units_Z 4
_cell_length_a 12.889(3)
_cell_length_b 12.035(2)
_cell_length_c 22.242(8)
_cell_measurement_reflns_used 24818
_cell_measurement_temperature 293(2)
_cell_measurement_theta_max 27.455
_cell_measurement_theta_min 3.165
_cell_volume 3330.7(16)
_computing_cell_refinement 'crystalstructure 3.6.0 (Rigaku, 2004)'
_computing_data_collection 'crystalstructure 3.6.0 (Rigaku, 2004)'
_computing_data_reduction 'crystalstructure 3.6.0 (Rigaku, 2004)'
_computing_molecular_graphics 'Olex2 (Dolomanov et al., 2009)'
_computing_publication_material 'Olex2 (Dolomanov et al., 2009)'
_computing_structure_refinement 'ShelXL (Sheldrick, 2015)'
_computing_structure_solution 'SHELXS-97 (Sheldrick, 1990)'
_diffrn_ambient_temperature 293(2)
_diffrn_detector_area_resol_mean 0.77
_diffrn_measured_fraction_theta_full 0.998
_diffrn_measured_fraction_theta_max 0.913
_diffrn_measurement_device_type 'Rigaku R-AXIS RAPID IP'
_diffrn_measurement_method '\w scans'
_diffrn_radiation_monochromator graphite
_diffrn_radiation_type MoK\a
_diffrn_radiation_wavelength 0.71073
_diffrn_reflns_av_R_equivalents 0.0807
_diffrn_reflns_av_unetI/netI 0.0648
_diffrn_reflns_Laue_measured_fraction_full 0.998
_diffrn_reflns_Laue_measured_fraction_max 0.913
_diffrn_reflns_limit_h_max 16
_diffrn_reflns_limit_h_min -16
_diffrn_reflns_limit_k_max 15
_diffrn_reflns_limit_k_min -15
_diffrn_reflns_limit_l_max 29
_diffrn_reflns_limit_l_min -29
_diffrn_reflns_number 31991
_diffrn_reflns_point_group_measured_fraction_full 0.998
_diffrn_reflns_point_group_measured_fraction_max 0.913
_diffrn_reflns_theta_full 25.242
_diffrn_reflns_theta_max 28.364
_diffrn_reflns_theta_min 3.274
_exptl_absorpt_coefficient_mu 3.230
_exptl_absorpt_correction_T_max 1.000
_exptl_absorpt_correction_T_min 0.090
_exptl_absorpt_correction_type empirical
_exptl_absorpt_process_details 'ABSCOR; Higashi, 1995'
_exptl_crystal_colour green
_exptl_crystal_density_diffrn 1.797
_exptl_crystal_density_method 'not measured'
_exptl_crystal_description block
_exptl_crystal_F_000 1792
_exptl_crystal_size_max 0.22
_exptl_crystal_size_mid 0.19
_exptl_crystal_size_min 0.16
_refine_diff_density_max 0.948
_refine_diff_density_min -1.170
_refine_diff_density_rms 0.115
_refine_ls_extinction_method none
_refine_ls_goodness_of_fit_ref 1.035
_refine_ls_hydrogen_treatment mixed
_refine_ls_matrix_type full
_refine_ls_number_parameters 464
_refine_ls_number_reflns 7598
_refine_ls_number_restraints 18
_refine_ls_restrained_S_all 1.041
_refine_ls_R_factor_all 0.0506
_refine_ls_R_factor_gt 0.0383
_refine_ls_shift/su_max 0.001
_refine_ls_shift/su_mean 0.000
_refine_ls_structure_factor_coef Fsqd
_refine_ls_weighting_details
;
 w=1/[\s^2^(Fo^2^)+(0.0423P)^2^+2.1690P]
 where P=(Fo^2^+2Fc^2^)/3
;
_refine_ls_weighting_scheme calc
_refine_ls_wR_factor_gt 0.0950
_refine_ls_wR_factor_ref 0.1037
_reflns_Friedel_coverage 0.000
_reflns_number_gt 6148
_reflns_number_total 7598
_reflns_threshold_expression 'I > 2\s(I)'
_cod_data_source_file c6nj01887d2.cif
_cod_data_source_block 2
_cod_depositor_comments
;
The following automatic conversions were performed:

'_exptl_absorpt_correction_type' value 'Empirical' changed to
'empirical' according to
/usr/data/users/saulius/crontab/automatic-downloads/rss-feeds/RSC/lib/dictionaries/cif_core.dic
dictionary named 'cif_core.dic' version 2.4.2 from 2011-04-26.

Automatic conversion script
Id: cif_fix_values 4268 2015-11-12 08:31:59Z antanas 

 Adding full bibliography for 7055730--7055736.cif.
;
_cod_original_cell_volume 3330.6(16)
_cod_database_code 7055731
_shelxl_version_number 2013-2
_shelx_space_group_comment
;
The symmetry employed for this shelxl refinement is uniquely defined
by the following loop, which should always be used as a source of
symmetry information in preference to the above space-group names.
They are only intended as comments.
;
_olex2_refinement_description
;
1. Fixed Uiso
 At 1.2 times of:
  All C(H) groups, All C(H,H) groups, All O(H,H) groups
 At 1.5 times of:
  All C(H,H,H) groups
2. Shared sites
{Cu1, Cu1'}
3. Uiso/Uaniso restraints and constraints
Uanis(C23) \\sim Ueq, Uanis(O7W) \\sim Ueq, Uanis(O6W) \\sim Ueq: with sigma of
0.01 and sigma for terminal atoms of 0.02
Uanis(Cu1) = Uanis(Cu1')
4. Others
 Sof(N2')=1-FVAR(1)
 Sof(N2)=FVAR(1)
 Sof(Cu1')=Sof(O1W')=1-FVAR(2)
 Sof(Cu1)=Sof(O1W)=FVAR(2)
 Sof(O6W')=1-FVAR(3)
 Sof(O6W)=FVAR(3)
5.a Riding coordinates:
 O2W(H2WA,H2WB), O3W(H3WA,H3WB), O4W(H4WA,H4WB), O5W(H5WA,H5WB), O7W(H7WA,H7WB)
5.b Secondary CH2 refined with riding coordinates:
 C22(H22A,H22B), C25(H25A,H25B), C26(H26A,H26B)
5.c Aromatic/amide H refined with riding coordinates:
 C2(H2), C4(H4), C5(H5), C10(H10), C21(H21), C24(H24), C27(H27), C28(H28)
5.d Idealised Me refined as rotating group:
 C3(H3A,H3B,H3C), C6(H6A,H6B,H6C)
;
_olex2_submission_special_instructions 'No special instructions were received'

loop_
_space_group_symop_operation_xyz
'x, y, z'
'-x, y+1/2, -z+1/2'
'-x, -y, -z'
'x, -y-1/2, z-1/2'

loop_
_atom_site_label
_atom_site_type_symbol
_atom_site_fract_x
_atom_site_fract_y
_atom_site_fract_z
_atom_site_U_iso_or_equiv
_atom_site_adp_type
_atom_site_occupancy
_atom_site_site_symmetry_order
_atom_site_calc_flag
_atom_site_refinement_flags_posn
_atom_site_refinement_flags_adp
_atom_site_refinement_flags_occupancy
_atom_site_disorder_assembly
_atom_site_disorder_group
Tb1 Tb 0.73494(2) -0.73785(2) -0.15998(2) 0.03214(8) Uani 1 1 d . . . . .
Cu1 Cu 0.88216(5) -0.82287(5) -0.01421(2) 0.05397(18) Uani 0.46(3) 1 d . . P A 1
Cu1' Cu 0.88216(5) -0.82287(5) -0.01421(2) 0.05397(18) Uani 0.54(3) 1 d . . P A 2
Fe1 Fe 0.30445(4) -0.76269(4) -0.16719(3) 0.02921(13) Uani 1 1 d . . . . .
O1 O 0.8930(2) -0.7184(2) -0.07736(13) 0.0396(7) Uani 1 1 d . . . . .
O2 O 0.8841(2) -0.6150(2) -0.17974(13) 0.0370(6) Uani 1 1 d . . . . .
O3 O 0.7711(2) -0.8808(2) -0.08776(13) 0.0452(8) Uani 1 1 d . . . . .
O4 O 0.6390(2) -0.9232(2) -0.19873(13) 0.0400(7) Uani 1 1 d . . . . .
N1 N 0.8571(5) -0.9465(5) 0.0362(2) 0.0837(17) Uani 1 1 d . . . . .
N2 N 0.370(3) -0.990(5) -0.098(5) 0.094(15) Uani 0.48(16) 1 d . . P B 1
N2' N 0.368(2) -1.0056(18) -0.131(5) 0.083(15) Uani 0.52(16) 1 d . . P B 2
N3 N 0.3810(4) -0.6471(4) -0.0385(2) 0.0686(13) Uani 1 1 d . . . . .
N4 N 0.2549(3) -0.8746(4) -0.2958(2) 0.0582(11) Uani 1 1 d . . . . .
N5 N 0.2230(3) -0.5325(3) -0.2224(2) 0.0563(11) Uani 1 1 d . . . . .
N6 N 1.0050(4) -0.7557(4) 0.05010(19) 0.0646(14) Uani 1 1 d . . . . .
N7 N 0.0644(3) -0.8086(4) -0.1775(2) 0.0572(11) Uani 1 1 d . . . . .
N8 N 0.5415(3) -0.7267(3) -0.16698(18) 0.0407(8) Uani 1 1 d . . . . .
C1 C 0.4528(3) -0.7379(3) -0.1673(2) 0.0334(9) Uani 1 1 d . . . . .
C2 C 0.6119(4) -1.1136(4) -0.1686(3) 0.0541(12) Uani 1 1 d . . . . .
H2 H 0.5695 -1.1310 -0.2081 0.065 Uiso 1 1 calc R . . . .
C3 C 0.5467(4) -0.9355(4) -0.2541(2) 0.0544(13) Uani 1 1 d . . . . .
H3A H 0.5609 -0.9947 -0.2798 0.082 Uiso 1 1 calc GR . . . .
H3B H 0.5363 -0.8675 -0.2774 0.082 Uiso 1 1 calc GR . . . .
H3C H 0.4832 -0.9523 -0.2410 0.082 Uiso 1 1 calc GR . . . .
C4 C 0.8051(6) -1.0345(5) 0.0143(3) 0.083(2) Uani 1 1 d . . . . .
H4 H 0.8064 -1.0904 0.0433 0.099 Uiso 1 1 calc R . . . .
C5 C 1.1301(4) -0.4856(5) -0.0715(3) 0.0707(17) Uani 1 1 d . . . . .
H5 H 1.1815 -0.4317 -0.0721 0.085 Uiso 1 1 calc R . . . .
C6 C 0.8995(4) -0.5885(4) -0.2387(2) 0.0516(12) Uani 1 1 d . . . . .
H6A H 0.9711 -0.6085 -0.2397 0.077 Uiso 1 1 calc GR . . . .
H6B H 0.8891 -0.5102 -0.2461 0.077 Uiso 1 1 calc GR . . . .
H6C H 0.8486 -0.6289 -0.2704 0.077 Uiso 1 1 calc GR . . . .
C7 C 0.7443(4) -1.0606(4) -0.0490(2) 0.0553(13) Uani 1 1 d . . . . .
C8 C 0.7261(4) -0.9816(4) -0.0965(2) 0.0426(10) Uani 1 1 d . . . . .
C9 C 0.3483(3) -0.6918(4) -0.0857(2) 0.0430(10) Uani 1 1 d . . . . .
C10 C 1.0641(4) -0.6781(5) 0.0398(2) 0.0587(14) Uani 1 1 d . . . . .
H10 H 1.1188 -0.6546 0.0736 0.070 Uiso 1 1 calc R . . . .
C11 C 0.9715(3) -0.6436(4) -0.07376(19) 0.0375(9) Uani 1 1 d . . . . .
C13 C 0.9692(3) -0.5853(3) -0.12728(19) 0.0354(9) Uani 1 1 d . . . . .
C14 C 0.2552(3) -0.6178(4) -0.20305(19) 0.0370(9) Uani 1 1 d . . . . .
C16 C 0.1537(3) -0.7907(4) -0.1714(2) 0.0389(9) Uani 1 1 d . . . . .
C18 C 0.6563(3) -1.0088(4) -0.1562(2) 0.0416(10) Uani 1 1 d . . . . .
C19 C 0.2721(3) -0.8299(4) -0.2487(2) 0.0426(10) Uani 1 1 d . . . . .
C20 C 1.0558(3) -0.6219(4) -0.0183(2) 0.0460(11) Uani 1 1 d . . . . .
C21 C 1.0479(4) -0.5081(4) -0.1271(2) 0.0550(13) Uani 1 1 d . . . . .
H21 H 1.0476 -0.4701 -0.1636 0.066 Uiso 1 1 calc R . . . .
C22 C 0.8977(7) -0.9359(7) 0.1061(3) 0.102(3) Uani 1 1 d . . . . .
H22A H 0.8544 -0.8811 0.1205 0.123 Uiso 1 1 calc R . . . .
H22B H 0.8882 -1.0065 0.1250 0.123 Uiso 1 1 calc R . . . .
C23 C 0.3460(4) -0.9098(4) -0.1330(3) 0.0615(14) Uani 1 1 d . U . . .
C24 C 1.1347(4) -0.5403(5) -0.0188(3) 0.0624(15) Uani 1 1 d . . . . .
H24 H 1.1887 -0.5252 0.0171 0.075 Uiso 1 1 calc R . . . .
C25 C 1.0052(6) -0.9050(8) 0.1262(3) 0.096(2) Uani 1 1 d . . . . .
H25A H 1.0457 -0.9533 0.1057 0.115 Uiso 1 1 calc R . . . .
H25B H 1.0292 -0.9205 0.1705 0.115 Uiso 1 1 calc R . . . .
C26 C 1.0343(8) -0.7927(7) 0.1168(3) 0.116(3) Uani 1 1 d . . . . .
H26A H 1.1113 -0.7846 0.1336 0.139 Uiso 1 1 calc R . . . .
H26B H 0.9994 -0.7438 0.1402 0.139 Uiso 1 1 calc R . . . .
C27 C 0.6309(5) -1.1917(4) -0.1219(3) 0.0668(16) Uani 1 1 d . . . . .
H27 H 0.6010 -1.2622 -0.1300 0.080 Uiso 1 1 calc R . . . .
C28 C 0.6939(5) -1.1667(4) -0.0633(3) 0.0665(15) Uani 1 1 d . . . . .
H28 H 0.7038 -1.2202 -0.0321 0.080 Uiso 1 1 calc R . . . .
O1W O 0.7131(9) -0.7152(12) -0.0027(14) 0.096(7) Uani 0.46(3) 1 d . . P A 1
O1W' O 0.7018(7) -0.7048(7) -0.0448(7) 0.054(3) Uani 0.54(3) 1 d . . P A 2
O2W O 0.7026(2) -0.5502(2) -0.14130(14) 0.0438(7) Uani 1 1 d . . . . .
H2WA H 0.6507 -0.5327 -0.1275 0.08(2) Uiso 1 1 d R . . . .
H2WB H 0.7304 -0.5023 -0.1595 0.09(2) Uiso 1 1 d R . . . .
O3W O 0.8423(2) -0.8440(3) -0.20488(14) 0.0419(7) Uani 1 1 d . . . . .
H3WA H 0.9075 -0.8217 -0.1976 0.071(18) Uiso 1 1 d R . . . .
H3WB H 0.8290 -0.9096 -0.2191 0.080(19) Uiso 1 1 d R . . . .
O4W O 0.6598(3) -0.6892(4) -0.26770(17) 0.0575(9) Uani 1 1 d . . . . .
H4WA H 0.6393 -0.6273 -0.2857 0.10(3) Uiso 1 1 d R . . . .
H4WB H 0.6731 -0.7350 -0.2931 0.16(5) Uiso 1 1 d R . . . .
O5W O 0.5743(4) -0.5000(4) -0.0659(2) 0.0923(16) Uani 1 1 d . . . . .
H5WA H 0.5853 -0.4588 -0.0339 0.068(18) Uiso 1 1 d R . . . .
H5WB H 0.5292 -0.5490 -0.0624 0.18(4) Uiso 1 1 d R . . . .
O6W O 0.5671(14) -0.873(3) 0.0017(15) 0.106(9) Uani 0.32(3) 1 d . U P C 1
O6W' O 0.5838(7) -0.8084(12) 0.0331(6) 0.098(4) Uani 0.68(3) 1 d . . P C 2
O7W O 0.6948(7) -0.8144(7) -0.3557(3) 0.179(3) Uani 1 1 d . U . . .
H7WA H 0.6660 -0.7777 -0.3885 0.215 Uiso 1 1 d R . . . .
H7WB H 0.6648 -0.8775 -0.3564 0.215 Uiso 1 1 d R . . . .

loop_
_atom_site_aniso_label
_atom_site_aniso_U_11
_atom_site_aniso_U_22
_atom_site_aniso_U_33
_atom_site_aniso_U_23
_atom_site_aniso_U_13
_atom_site_aniso_U_12
Tb1 0.02206(12) 0.02631(12) 0.04806(14) 0.00047(8) 0.00918(9) -0.00146(7)
Cu1 0.0810(4) 0.0509(4) 0.0274(3) 0.0005(2) 0.0095(3) -0.0255(3)
Cu1' 0.0810(4) 0.0509(4) 0.0274(3) 0.0005(2) 0.0095(3) -0.0255(3)
Fe1 0.0240(3) 0.0245(3) 0.0419(3) 0.0024(2) 0.0137(2) 0.0004(2)
O1 0.0448(17) 0.0384(16) 0.0354(15) -0.0033(12) 0.0099(13) -0.0177(13)
O2 0.0408(16) 0.0347(16) 0.0415(15) -0.0003(12) 0.0213(13) -0.0054(12)
O3 0.063(2) 0.0346(16) 0.0392(16) -0.0017(13) 0.0160(14) -0.0201(14)
O4 0.0282(14) 0.0370(16) 0.0521(17) -0.0073(14) 0.0059(12) -0.0045(12)
N1 0.132(5) 0.077(4) 0.038(2) 0.015(2) 0.015(3) -0.037(3)
N2 0.090(10) 0.068(14) 0.13(4) 0.05(2) 0.036(14) 0.017(9)
N2' 0.074(9) 0.043(7) 0.14(4) 0.032(11) 0.047(14) 0.020(5)
N3 0.070(3) 0.094(4) 0.047(2) -0.015(2) 0.024(2) -0.003(3)
N4 0.059(3) 0.052(3) 0.068(3) -0.023(2) 0.024(2) -0.004(2)
N5 0.055(2) 0.043(2) 0.079(3) 0.024(2) 0.033(2) 0.0120(19)
N6 0.080(4) 0.072(3) 0.034(2) -0.0026(19) 0.000(2) -0.018(2)
N7 0.034(2) 0.047(2) 0.098(3) -0.002(2) 0.030(2) -0.0035(18)
N8 0.0330(19) 0.040(2) 0.054(2) -0.0056(17) 0.0209(17) -0.0045(15)
C1 0.032(2) 0.030(2) 0.042(2) -0.0024(16) 0.0151(17) -0.0020(16)
C2 0.052(3) 0.043(3) 0.072(3) -0.016(2) 0.024(2) -0.015(2)
C3 0.041(3) 0.052(3) 0.064(3) -0.017(2) 0.001(2) -0.004(2)
C4 0.138(6) 0.062(4) 0.054(3) 0.015(3) 0.035(4) -0.030(4)
C5 0.058(3) 0.073(4) 0.090(4) -0.026(3) 0.035(3) -0.043(3)
C6 0.060(3) 0.058(3) 0.045(3) 0.007(2) 0.027(2) -0.002(2)
C7 0.076(3) 0.046(3) 0.053(3) 0.004(2) 0.033(3) -0.015(2)
C8 0.050(3) 0.037(2) 0.051(3) -0.003(2) 0.029(2) -0.013(2)
C9 0.042(2) 0.050(3) 0.043(2) 0.004(2) 0.0208(19) 0.001(2)
C10 0.052(3) 0.073(4) 0.043(3) -0.014(3) -0.003(2) -0.008(3)
C11 0.036(2) 0.036(2) 0.044(2) -0.0122(18) 0.0156(18) -0.0096(17)
C13 0.034(2) 0.032(2) 0.047(2) -0.0096(18) 0.0204(18) -0.0062(17)
C14 0.033(2) 0.038(2) 0.046(2) 0.0057(19) 0.0199(18) 0.0009(18)
C16 0.033(2) 0.029(2) 0.059(3) 0.0026(19) 0.0200(19) -0.0015(17)
C18 0.036(2) 0.037(2) 0.057(3) -0.011(2) 0.0227(19) -0.0062(18)
C19 0.035(2) 0.034(2) 0.061(3) -0.011(2) 0.017(2) -0.0032(18)
C20 0.038(2) 0.050(3) 0.051(3) -0.013(2) 0.012(2) -0.006(2)
C21 0.060(3) 0.052(3) 0.065(3) -0.008(2) 0.038(3) -0.022(2)
C22 0.148(7) 0.106(6) 0.053(4) 0.013(4) 0.026(4) -0.029(5)
C23 0.042(3) 0.040(3) 0.103(4) 0.024(3) 0.019(3) 0.002(2)
C24 0.039(3) 0.074(4) 0.074(4) -0.029(3) 0.015(2) -0.023(3)
C25 0.098(5) 0.143(7) 0.041(3) 0.034(4) 0.008(3) -0.006(5)
C26 0.171(9) 0.121(7) 0.031(3) 0.000(4) -0.019(4) -0.040(6)
C27 0.087(4) 0.036(3) 0.089(4) -0.017(3) 0.042(3) -0.026(3)
C28 0.094(4) 0.044(3) 0.076(4) 0.008(3) 0.048(3) -0.016(3)
O1W 0.077(7) 0.095(8) 0.108(19) -0.043(9) 0.008(7) 0.006(6)
O1W' 0.055(4) 0.064(5) 0.048(7) -0.016(4) 0.022(4) -0.020(3)
O2W 0.0548(19) 0.0309(16) 0.0576(19) 0.0018(14) 0.0359(16) -0.0004(13)
O3W 0.0275(15) 0.0379(17) 0.0624(19) -0.0146(15) 0.0157(13) -0.0046(12)
O4W 0.050(2) 0.067(2) 0.057(2) 0.014(2) 0.0164(16) 0.0119(18)
O5W 0.100(3) 0.096(3) 0.106(3) -0.056(3) 0.072(3) -0.038(3)
O6W 0.079(10) 0.089(15) 0.136(16) 0.012(13) 0.004(9) -0.005(9)
O6W' 0.105(6) 0.076(8) 0.100(7) 0.027(6) 0.004(5) 0.009(5)
O7W 0.287(9) 0.177(7) 0.098(4) 0.016(5) 0.094(5) 0.071(7)

loop_
_atom_type_symbol
_atom_type_description
_atom_type_scat_dispersion_real
_atom_type_scat_dispersion_imag
_atom_type_scat_source
C C 0.0033 0.0016 'International Tables Vol C Tables 4.2.6.8 and 6.1.1.4'
H H 0.0000 0.0000 'International Tables Vol C Tables 4.2.6.8 and 6.1.1.4'
Cu Cu 0.3201 1.2651 'International Tables Vol C Tables 4.2.6.8 and 6.1.1.4'
Fe Fe 0.3463 0.8444 'International Tables Vol C Tables 4.2.6.8 and 6.1.1.4'
Tb Tb -0.1723 4.1537 'International Tables Vol C Tables 4.2.6.8 and 6.1.1.4'
N N 0.0061 0.0033 'International Tables Vol C Tables 4.2.6.8 and 6.1.1.4'
O O 0.0106 0.0060 'International Tables Vol C Tables 4.2.6.8 and 6.1.1.4'

loop_
_geom_angle_atom_site_label_1
_geom_angle_atom_site_label_2
_geom_angle_atom_site_label_3
_geom_angle
O1 Tb1 Cu1 32.05(7)
O1 Tb1 O2 62.82(9)
O1 Tb1 O4 125.61(10)
O1 Tb1 N8 134.02(12)
O1 Tb1 O1W' 64.7(2)
O1 Tb1 O4W 141.93(11)
O2 Tb1 Cu1 94.55(7)
O2 Tb1 O4 139.30(9)
O2 Tb1 O1W' 112.68(18)
O3 Tb1 Cu1 33.69(7)
O3 Tb1 O1 63.85(10)
O3 Tb1 O2 121.69(10)
O3 Tb1 O4 65.35(10)
O3 Tb1 N8 95.84(12)
O3 Tb1 O1W' 60.7(2)
O3 Tb1 O2W 127.10(10)
O3 Tb1 O4W 145.63(12)
O4 Tb1 Cu1 98.92(7)
O4 Tb1 O1W' 105.08(17)
N8 Tb1 Cu1 112.01(10)
N8 Tb1 O2 138.89(11)
N8 Tb1 O4 68.77(11)
N8 Tb1 O1W' 69.4(2)
O2W Tb1 Cu1 101.40(8)
O2W Tb1 O1 85.68(11)
O2W Tb1 O2 69.53(10)
O2W Tb1 O4 142.68(10)
O2W Tb1 N8 74.67(11)
O2W Tb1 O1W' 67.46(19)
O2W Tb1 O4W 84.19(13)
O3W Tb1 Cu1 89.87(8)
O3W Tb1 O1 84.17(11)
O3W Tb1 O2 71.40(10)
O3W Tb1 O3 81.55(11)
O3W Tb1 O4 70.41(10)
O3W Tb1 N8 135.96(11)
O3W Tb1 O1W' 138.4(2)
O3W Tb1 O2W 139.99(11)
O3W Tb1 O4W 80.46(12)
O4W Tb1 Cu1 169.76(9)
O4W Tb1 O2 79.27(11)
O4W Tb1 O4 81.07(12)
O4W Tb1 N8 77.63(12)
O4W Tb1 O1W' 140.9(2)
O1 Cu1 Tb1 41.05(8)
O1 Cu1 O3 78.61(12)
O1 Cu1 N1 168.90(17)
O1 Cu1 N6 93.63(16)
O3 Cu1 Tb1 40.04(8)
O3 Cu1 N6 171.22(17)
N1 Cu1 Tb1 129.48(15)
N1 Cu1 O3 90.81(16)
N1 Cu1 N6 96.66(19)
N6 Cu1 Tb1 133.44(13)
C1 Fe1 C9 83.49(18)
C1 Fe1 C14 94.50(16)
C1 Fe1 C16 177.08(19)
C1 Fe1 C23 88.21(19)
C9 Fe1 C14 88.48(19)
C9 Fe1 C16 99.43(19)
C16 Fe1 C14 85.47(17)
C19 Fe1 C1 92.02(18)
C19 Fe1 C9 175.47(18)
C19 Fe1 C14 91.32(18)
C19 Fe1 C16 85.06(19)
C19 Fe1 C23 87.5(2)
C23 Fe1 C9 93.0(2)
C23 Fe1 C14 177.06(19)
C23 Fe1 C16 91.77(19)
Cu1 O1 Tb1 106.90(12)
C11 O1 Tb1 126.5(3)
C11 O1 Cu1 126.5(3)
C6 O2 Tb1 125.8(3)
C6 O2 C13 116.1(3)
C13 O2 Tb1 117.3(2)
Cu1 O3 Tb1 106.27(12)
C8 O3 Tb1 124.9(3)
C8 O3 Cu1 128.8(3)
C3 O4 Tb1 125.1(3)
C18 O4 Tb1 116.0(2)
C18 O4 C3 116.6(3)
C4 N1 Cu1 124.3(4)
C4 N1 C22 117.9(5)
C22 N1 Cu1 117.7(4)
C10 N6 Cu1 124.7(4)
C10 N6 C26 113.0(5)
C26 N6 Cu1 122.3(5)
C1 N8 Tb1 169.6(3)
N8 C1 Fe1 177.9(4)
C18 C2 H2 120.3
C27 C2 H2 120.3
C27 C2 C18 119.4(5)
O4 C3 H3A 109.5
O4 C3 H3B 109.5
O4 C3 H3C 109.5
H3A C3 H3B 109.5
H3A C3 H3C 109.5
H3B C3 H3C 109.5
N1 C4 H4 115.0
N1 C4 C7 130.0(5)
C7 C4 H4 115.0
C21 C5 H5 119.3
C24 C5 H5 119.3
C24 C5 C21 121.4(4)
O2 C6 H6A 109.5
O2 C6 H6B 109.5
O2 C6 H6C 109.5
H6A C6 H6B 109.5
H6A C6 H6C 109.5
H6B C6 H6C 109.5
C8 C7 C4 121.8(5)
C8 C7 C28 117.6(5)
C28 C7 C4 120.4(5)
O3 C8 C7 121.8(4)
O3 C8 C18 119.0(4)
C7 C8 C18 119.2(4)
N3 C9 Fe1 174.9(4)
N6 C10 H10 116.4
N6 C10 C20 127.1(4)
C20 C10 H10 116.4
O1 C11 C13 116.4(3)
O1 C11 C20 124.2(4)
C13 C11 C20 119.3(4)
C11 C13 O2 114.8(3)
C21 C13 O2 125.6(4)
C21 C13 C11 119.5(4)
N5 C14 Fe1 176.8(4)
N7 C16 Fe1 176.0(4)
O4 C18 C2 124.2(4)
O4 C18 C8 114.6(4)
C2 C18 C8 121.2(4)
N4 C19 Fe1 176.7(4)
C10 C20 C11 123.2(4)
C24 C20 C10 116.6(4)
C24 C20 C11 120.2(5)
C5 C21 H21 119.7
C13 C21 C5 120.7(5)
C13 C21 H21 119.7
N1 C22 H22A 108.8
N1 C22 H22B 108.8
H22A C22 H22B 107.7
C25 C22 N1 113.7(6)
C25 C22 H22A 108.8
C25 C22 H22B 108.8
N2 C23 Fe1 164(6)
N2' C23 Fe1 160(5)
C5 C24 C20 118.8(5)
C5 C24 H24 120.6
C20 C24 H24 120.6
C22 C25 H25A 107.6
C22 C25 H25B 107.6
C22 C25 C26 118.8(7)
H25A C25 H25B 107.1
C26 C25 H25A 107.6
C26 C25 H25B 107.6
N6 C26 H26A 108.6
N6 C26 H26B 108.6
C25 C26 N6 114.6(5)
C25 C26 H26A 108.6
C25 C26 H26B 108.6
H26A C26 H26B 107.6
C2 C27 H27 119.6
C2 C27 C28 120.7(5)
C28 C27 H27 119.6
C7 C28 H28 119.1
C27 C28 C7 121.7(5)
C27 C28 H28 119.1
Tb1 O2W H2WA 120.3
Tb1 O2W H2WB 117.3
H2WA O2W H2WB 119.3
Tb1 O3W H3WA 114.6
Tb1 O3W H3WB 126.4
H3WA O3W H3WB 117.0
Tb1 O4W H4WA 132.2
Tb1 O4W H4WB 114.2
H4WA O4W H4WB 110.6
H5WA O5W H5WB 107.4
H7WA O7W H7WB 110.7

loop_
_geom_bond_atom_site_label_1
_geom_bond_atom_site_label_2
_geom_bond_distance
Tb1 Cu1 3.4569(14)
Tb1 O1 2.373(3)
Tb1 O2 2.552(3)
Tb1 O3 2.317(3)
Tb1 O4 2.587(3)
Tb1 N8 2.461(4)
Tb1 O1W' 2.733(13)
Tb1 O2W 2.353(3)
Tb1 O3W 2.294(3)
Tb1 O4W 2.411(4)
Cu1 O1 1.917(3)
Cu1 O3 1.998(3)
Cu1 N1 1.940(5)
Cu1 N6 2.006(4)
Fe1 C1 1.935(4)
Fe1 C9 1.948(5)
Fe1 C14 1.953(4)
Fe1 C16 1.950(4)
Fe1 C19 1.929(5)
Fe1 C23 1.946(5)
O1 C11 1.341(5)
O2 C6 1.414(5)
O2 C13 1.423(5)
O3 C8 1.337(5)
O4 C3 1.480(5)
O4 C18 1.376(5)
N1 C4 1.280(7)
N1 C22 1.511(7)
N2 C23 1.22(3)
N2' C23 1.19(2)
N3 C9 1.157(6)
N4 C19 1.145(6)
N5 C14 1.148(5)
N6 C10 1.263(7)
N6 C26 1.500(7)
N7 C16 1.144(5)
N8 C1 1.151(5)
C2 H2 0.9300
C2 C18 1.383(6)
C2 C27 1.374(8)
C3 H3A 0.9600
C3 H3B 0.9600
C3 H3C 0.9600
C4 H4 0.9300
C4 C7 1.457(7)
C5 H5 0.9300
C5 C21 1.430(7)
C5 C24 1.332(8)
C6 H6A 0.9600
C6 H6B 0.9600
C6 H6C 0.9600
C7 C8 1.394(6)
C7 C28 1.430(7)
C8 C18 1.434(6)
C10 H10 0.9300
C10 C20 1.438(7)
C11 C13 1.375(6)
C11 C20 1.439(6)
C13 C21 1.375(6)
C20 C24 1.415(7)
C21 H21 0.9300
C22 H22A 0.9700
C22 H22B 0.9700
C22 C25 1.391(9)
C24 H24 0.9300
C25 H25A 0.9700
C25 H25B 0.9700
C25 C26 1.433(10)
C26 H26A 0.9700
C26 H26B 0.9700
C27 H27 0.9300
C27 C28 1.378(8)
C28 H28 0.9300
O2W H2WA 0.8332
O2W H2WB 0.8370
O3W H3WA 0.8563
O3W H3WB 0.8518
O4W H4WA 0.8539
O4W H4WB 0.8378
O5W H5WA 0.8471
O5W H5WB 0.8459
O7W H7WA 0.8500
O7W H7WB 0.8500

loop_
_geom_torsion_atom_site_label_1
_geom_torsion_atom_site_label_2
_geom_torsion_atom_site_label_3
_geom_torsion_atom_site_label_4
_geom_torsion
Tb1 O1 C11 C13 -11.7(5)
Tb1 O1 C11 C20 168.4(3)
Tb1 O2 C13 C11 11.8(4)
Tb1 O2 C13 C21 -170.4(4)
Tb1 O3 C8 C7 -174.2(3)
Tb1 O3 C8 C18 5.2(6)
Tb1 O4 C18 C2 -180.0(4)
Tb1 O4 C18 C8 -0.4(4)
Cu1 O1 C11 C13 173.1(3)
Cu1 O1 C11 C20 -6.8(6)
Cu1 O3 C8 C7 7.5(6)
Cu1 O3 C8 C18 -173.1(3)
Cu1 N1 C4 C7 -7.0(12)
Cu1 N1 C22 C25 -51.2(9)
Cu1 N6 C10 C20 0.5(9)
Cu1 N6 C26 C25 26.8(11)
O1 C11 C13 O2 -1.3(5)
O1 C11 C13 C21 -179.3(4)
O1 C11 C20 C10 -0.7(7)
O1 C11 C20 C24 -179.3(4)
O2 C13 C21 C5 -179.6(5)
O3 C8 C18 O4 -2.8(6)
O3 C8 C18 C2 176.8(4)
N1 C4 C7 C8 -6.4(12)
N1 C4 C7 C28 178.6(7)
N1 C22 C25 C26 73.3(10)
N6 C10 C20 C11 4.0(9)
N6 C10 C20 C24 -177.4(6)
C2 C27 C28 C7 -2.0(9)
C3 O4 C18 C2 16.5(6)
C3 O4 C18 C8 -163.9(4)
C4 N1 C22 C25 131.3(8)
C4 C7 C8 O3 5.9(8)
C4 C7 C8 C18 -173.5(5)
C4 C7 C28 C27 176.4(6)
C6 O2 C13 C11 -158.2(4)
C6 O2 C13 C21 19.6(6)
C7 C8 C18 O4 176.6(4)
C7 C8 C18 C2 -3.8(7)
C8 C7 C28 C27 1.2(8)
C10 N6 C26 C25 -154.4(8)
C10 C20 C24 C5 -179.6(5)
C11 C13 C21 C5 -1.8(7)
C11 C20 C24 C5 -1.0(8)
C13 C11 C20 C10 179.4(5)
C13 C11 C20 C24 0.8(7)
C18 C2 C27 C28 -0.2(8)
C20 C11 C13 O2 178.6(4)
C20 C11 C13 C21 0.6(6)
C21 C5 C24 C20 -0.2(9)
C22 N1 C4 C7 170.2(7)
C22 C25 C26 N6 -58.9(11)
C24 C5 C21 C13 1.7(9)
C26 N6 C10 C20 -178.2(7)
C27 C2 C18 O4 -177.4(4)
C27 C2 C18 C8 3.0(7)
C28 C7 C8 O3 -179.0(5)
C28 C7 C8 C18 1.6(7)
